data_2102013
loop_
_publ_author_name
'Boldyreva, Elena V.'
'Shakhtshneider, Tatiana P.'
'Vasilchenko, Marina A.'
'Ahsbahs, Hans'
'Uchtmann, H.'

_publ_section_title
;
 Anisotropic crystal structure distortion of the monoclinic polymorph
 of acetaminophen at high hydrostatic pressures
;
_journal_issue 2
_journal_name_full 'Acta Crystallographica Section B'
_journal_page_first 299
_journal_page_last 309
_journal_paper_doi 10.1107/S0108768199013634
_journal_volume 56
_journal_year 2000
_chemical_formula_moiety 'C8 H9 N O2'
_chemical_formula_sum 'C8 H9 N O2'
_chemical_formula_weight 151.16
_chemical_melting_point 171.5(5)
_chemical_name_common Acetaminophen
_chemical_name_systematic
;
 4-acetaminophenol
;
_space_group_IT_number 14
_symmetry_cell_setting monoclinic
_symmetry_space_group_name_Hall '-P 2yn'
_symmetry_space_group_name_H-M 'P 1 21/n 1'
_audit_creation_method SHELXL-97
_cell_angle_alpha 90.00
_cell_angle_beta 98.54(3)
_cell_angle_gamma 90.00
_cell_formula_units_Z 4
_cell_length_a 6.9800(10)
_cell_length_b 8.915(2)
_cell_length_c 11.566(2)
_cell_measurement_reflns_used 12
_cell_measurement_temperature 293(2)
_cell_measurement_theta_max 8.70
_cell_measurement_theta_min 2.76
_cell_volume 711.7(2)
_computing_cell_refinement 'CRYMIS (Kutoglu, 1995)'
_computing_data_collection 'MDIF4 (Kutoglu, 1997)'
_computing_data_reduction 'PROFILE (Naumov and Boldyreva, 1997)'
_computing_molecular_graphics 'CAVITY (Naumov and Boldyreva, 1999)'
_computing_publication_material 'SHELXL-97 (Sheldrick, 1997b)'
_computing_structure_refinement 'SHELXL-97 (Sheldrick, 1997b)'
_computing_structure_solution 'SHELXS-97 (Sheldrick, 1997a)'
_diffrn_ambient_temperature 293(2)
_diffrn_measured_fraction_theta_full .385
_diffrn_measured_fraction_theta_max .385
_diffrn_measurement_device_type 'STOE 4-circle diffractometer'
_diffrn_measurement_method \w
_diffrn_radiation_monochromator graphite
_diffrn_radiation_source 'fine-focus sealed tube'
_diffrn_radiation_type MoK\a
_diffrn_radiation_wavelength .71073
_diffrn_reflns_av_R_equivalents .0490
_diffrn_reflns_av_sigmaI/netI .1190
_diffrn_reflns_limit_h_max 5
_diffrn_reflns_limit_h_min -5
_diffrn_reflns_limit_k_max 11
_diffrn_reflns_limit_k_min -11
_diffrn_reflns_limit_l_max 14
_diffrn_reflns_limit_l_min -14
_diffrn_reflns_number 2585
_diffrn_reflns_theta_full 27.49
_diffrn_reflns_theta_max 27.49
_diffrn_reflns_theta_min 2.90
_diffrn_standards_decay_% 0
_diffrn_standards_interval_time 300
_diffrn_standards_number 1
_exptl_absorpt_coefficient_mu .102
_exptl_absorpt_correction_type none
_exptl_crystal_colour colourless
_exptl_crystal_density_diffrn 1.411
_exptl_crystal_density_method 'not measured'
_exptl_crystal_description prism
_exptl_crystal_F_000 320
_exptl_crystal_size_max .25
_exptl_crystal_size_mid .15
_exptl_crystal_size_min .07
_refine_diff_density_max .103
_refine_diff_density_min -.074
_refine_ls_extinction_coef .014(3)
_refine_ls_extinction_method SHELXL
_refine_ls_goodness_of_fit_ref .838
_refine_ls_hydrogen_treatment combination
_refine_ls_matrix_type full
_refine_ls_number_parameters 113
_refine_ls_number_reflns 627
_refine_ls_number_restraints 1
_refine_ls_restrained_S_all .837
_refine_ls_R_factor_all .1002
_refine_ls_R_factor_gt .0352
_refine_ls_shift/su_max .000
_refine_ls_shift/su_mean .000
_refine_ls_structure_factor_coef Fsqd
_refine_ls_weighting_details 'calc w=1/[\s^2^(Fo^2^)+(0.0189P)^2^+0.0000P] where P=(Fo^2^+2Fc^2^)/3'
_refine_ls_weighting_scheme calc
_refine_ls_wR_factor_ref .0532
_reflns_number_gt 328
_reflns_number_total 627
_reflns_threshold_expression >2sigma(I)
_cod_data_source_file av0025.cif
_cod_data_source_block (1.0GPa)
_cod_depositor_comments
;
The following automatic conversions were performed:
'_symmetry_cell_setting' value 'Monoclinic' changed to 'monoclinic'
according to '/home/saulius/struct/CIF-dictionaries/cif_core.dic'
dictionary named 'cif_core.dic' version 2.4.1 from 2010-06-29.

Automatic conversion script
Id: cif_fix_enum 1527 2010-12-29 10:47:43Z saulius 

The following automatic conversions were performed:

'_chemical_melting_point' value '171-172' was changed to '171.5(5)' -
the average value was taken and precision was estimated.

Automatic conversion script
Id: cif_fix_values 1646 2011-03-28 12:23:43Z adriana 

The following automatic conversions were performed:

'_chemical_melting_point' value '171-172' was changed to '171.5(5)' -
the average value was taken and precision was
estimated.

'_symmetry_cell_setting' value 'Monoclinic' changed to
'monoclinic' according to
/home/saulius/struct/CIF-dictionaries/cif_core.dic dictionary named
'cif_core.dic' version 2.4.1 from 2010-06-29.

Automatic conversion script
Id: cif_fix_values 1715 2011-07-08 13:25:40Z adriana 
;
_cod_database_code 2102013

loop_
_symmetry_equiv_pos_as_xyz
'x, y, z'
'-x+1/2, y+1/2, -z+1/2'
'-x, -y, -z'
'x-1/2, -y-1/2, z-1/2'

loop_
_atom_site_label
_atom_site_fract_x
_atom_site_fract_y
_atom_site_fract_z
_atom_site_U_iso_or_equiv
_atom_site_adp_type
_atom_site_calc_flag
_atom_site_refinement_flags
_atom_site_occupancy
_atom_site_type_symbol
O1 .1594(6) .9332(2) .2213(3) .050(3) Uani d D 1 O
H1' .071(5) .981(5) .240(3) .060 Uiso d D 1 H
C1 .1298(8) .8364(3) .1280(3) .029(3) Uani d . 1 C
C2 -.0470(7) .8305(2) .0547(3) .038(4) Uani d . 1 C
H2 -.161(4) .896(2) .0704(5) .046 Uiso calc R 1 H
C3 -.0652(8) .7338(3) -.0400(3) .031(3) Uani d . 1 C
H3 -.181(3) .7307(3) -.0907(12) .038 Uiso calc R 1 H
C4 .0824(7) .6436(3) -.0606(3) .023(4) Uani d . 1 C
C5 .2575(6) .6468(3) .0148(2) .025(3) Uani d . 1 C
H5 .356(3) .586(2) .0026(5) .030 Uiso calc R 1 H
C6 .2784(8) .7444(3) .1088(3) .032(3) Uani d . 1 C
H6 .398(3) .7474(3) .1607(12) .039 Uiso calc R 1 H
N1 .0475(9) .5488(3) -.1608(3) .032(4) Uani d . 1 N
H2' -.080(5) .5317(6) -.1893(10) .039 Uiso calc R 1 H
C7 .1765(12) .4814(4) -.2188(4) .024(4) Uani d . 1 C
O2 .3515(7) .4873(2) -.1883(3) .047(3) Uani d . 1 O
C8 .0868(9) .3948(3) -.3257(3) .057(4) Uani d . 1 C
H8A -.045(2) .419(3) -.3430(14) .085 Uiso calc R 1 H
H8B .101(4) .2917(17) -.3110(11) .085 Uiso calc R 1 H
H8C .149(2) .420(2) -.3893(13) .085 Uiso calc R 1 H

loop_
_atom_site_aniso_label
_atom_site_aniso_U_11
_atom_site_aniso_U_22
_atom_site_aniso_U_33
_atom_site_aniso_U_12
_atom_site_aniso_U_13
_atom_site_aniso_U_23
O1 .051(6) .0438(14) .050(2) .0029(16) -.011(4) -.0182(13)
C1 .026(8) .0294(16) .031(3) .001(2) .006(4) .0013(15)
C2 .032(8) .0347(16) .044(3) .0117(19) -.006(5) -.0017(15)
C3 .026(8) .0375(17) .030(3) .008(2) -.001(4) -.0029(17)
C4 .018(8) .0265(15) .026(3) -.002(2) .006(5) .0056(15)
C5 .012(8) .0331(17) .032(3) .0076(17) .010(5) .0048(14)
C6 .024(8) .0372(19) .033(3) .000(2) -.004(5) .0022(16)
N1 .028(8) .0338(17) .032(3) .002(2) -.003(5) -.0014(13)
C7 .011(11) .031(2) .034(4) .005(3) .015(6) .0048(18)
O2 .028(8) .0685(17) .045(3) .005(2) .006(4) -.0022(13)
C8 .082(9) .0418(17) .043(3) .004(2) -.002(5) -.0113(16)

loop_
_atom_type_symbol
_atom_type_description
_atom_type_scat_dispersion_real
_atom_type_scat_dispersion_imag
_atom_type_scat_source
C C .0033 .0016 'International Tables Vol C Tables 4.2.6.8 and 6.1.1.4'
H H .0000 .0000 'International Tables Vol C Tables 4.2.6.8 and 6.1.1.4'
N N .0061 .0033 'International Tables Vol C Tables 4.2.6.8 and 6.1.1.4'
O O .0106 .0060 'International Tables Vol C Tables 4.2.6.8 and 6.1.1.4'

loop_
_geom_angle_atom_site_label_1
_geom_angle_atom_site_label_2
_geom_angle_atom_site_label_3
_geom_angle
_geom_angle_publ_flag
O1 C1 C2 121.3(4) yes
C1 C2 C3 118.4(4) yes
C2 C3 C4 121.7(3) yes
C3 C4 C5 119.8(3) yes
C3 C4 N1 116.8(3) yes
C5 C4 N1 123.3(4) yes
C4 C5 C6 119.1(4) yes
C5 C6 C1 120.8(3) yes
C6 C1 O1 118.4(3) yes
C6 C1 C2 120.3(3) yes
C4 N1 C7 128.7(6) yes
N1 C7 O2 123.6(4) yes
N1 C7 C8 114.2(6) yes
O2 C7 C8 122.2(7) yes

loop_
_geom_bond_atom_site_label_1
_geom_bond_atom_site_label_2
_geom_bond_distance
_geom_bond_publ_flag
O1 C1 1.373(3) yes
C1 C2 1.391(4) yes
C2 C3 1.385(4) yes
C3 C4 1.356(6) yes
C4 C5 1.392(4) yes
C5 C6 1.383(4) yes
C6 C1 1.366(6) yes
C4 N1 1.426(4) yes
N1 C7 1.342(10) yes
C7 O2 1.221(8) yes
C7 C8 1.511(4) yes

loop_
_cod_related_entry_id
_cod_related_entry_database
_cod_related_entry_code
1 ChemSpider 1906
